data_4024574
loop_
_publ_author_name
'Robert Cysewski'
'Marcin Kwit'
'Beata War\.zajtis'
'Urszula Rychlewska'
'Jacek Gawro\'nski'

_publ_contact_author
;
Urszula Rychlewska
Faculty of Chemistry
Adam Mickiewicz University
Grunwaldzka 6
60-780 Pozna\'n
Poland
;
_publ_contact_author_email urszular@amu.edu.pl
_publ_contact_author_fax '48 61 8291505'
_publ_contact_author_phone '48 61 8291268'
_publ_section_title
;
Synthesis, Conformation and Chiroptical Properties of Diaryl Esters of
Tartaric Acid
;
_journal_name_full 'Journal of Organic Chemistry'
_journal_page_first 4573
_journal_page_last 4583
_journal_paper_doi 10.1021/jo900206c
_journal_volume 74
_journal_year 2009
_chemical_absolute_configuration syn
_chemical_formula_sum 'C16 H14 O6'
_chemical_formula_weight 302.27
_chemical_name_systematic
; 
 ? 
;
_space_group_IT_number 4
_symmetry_cell_setting monoclinic
_symmetry_space_group_name_Hall 'P 2yb'
_symmetry_space_group_name_H-M 'P 1 21 1'
_atom_sites_solution_hydrogens geom
_atom_sites_solution_primary direct
_atom_sites_solution_secondary difmap
_audit_creation_method SHELXL-97
_cell_angle_alpha 90.00
_cell_angle_beta 91.134(4)
_cell_angle_gamma 90.00
_cell_formula_units_Z 2
_cell_length_a 5.4881(3)
_cell_length_b 8.1373(4)
_cell_length_c 15.7785(7)
_cell_measurement_reflns_used 2205
_cell_measurement_temperature 295(2)
_cell_measurement_theta_max 26.02
_cell_measurement_theta_min 2.58
_cell_volume 704.50(6)
_computing_cell_refinement
;
Oxford Diffraction (2005) CrysAlis RED
;
_computing_data_collection
;
Oxford Diffraction (2005) CrysAlis CCD
;
_computing_data_reduction
;
Oxford Diffraction (2005a) CrysAlis RED
;
_computing_molecular_graphics
;
Simens Analytical X-Ray Instruments (1989),
Mercury (Bruno, et al. 2002)
;
_computing_publication_material 'SHELXL-97 (Sheldrick, 1997)'
_computing_structure_refinement 'SHELXL-97 (Sheldrick, 1997)'
_computing_structure_solution 'SHELXS-86 (Sheldrick, 1990)'
_diffrn_ambient_temperature 295(2)
_diffrn_measured_fraction_theta_full 0.989
_diffrn_measured_fraction_theta_max 0.989
_diffrn_measurement_device_type 'Kuma KM4CCD \k-geometry diffractometer'
_diffrn_measurement_method '\w scans'
_diffrn_radiation_monochromator graphite
_diffrn_radiation_source 'fine-focus sealed tube'
_diffrn_radiation_type MoK\a
_diffrn_radiation_wavelength 0.71073
_diffrn_reflns_av_R_equivalents 0.0251
_diffrn_reflns_av_sigmaI/netI 0.0259
_diffrn_reflns_limit_h_max 6
_diffrn_reflns_limit_h_min -6
_diffrn_reflns_limit_k_max 6
_diffrn_reflns_limit_k_min -10
_diffrn_reflns_limit_l_max 19
_diffrn_reflns_limit_l_min -19
_diffrn_reflns_number 3904
_diffrn_reflns_theta_full 26.02
_diffrn_reflns_theta_max 26.02
_diffrn_reflns_theta_min 2.58
_diffrn_standards_interval_count 'every 50 dc frames'
_diffrn_standards_number '2 reference frames'
_exptl_absorpt_coefficient_mu 0.110
_exptl_absorpt_correction_T_max 1.00000
_exptl_absorpt_correction_T_min 0.84674
_exptl_absorpt_correction_type multi-scan
_exptl_absorpt_process_details
;
CrystAlis Red (Clark & Reid,
1995; Oxford Diffraction,2004)
;
_exptl_crystal_colour colourless
_exptl_crystal_density_diffrn 1.425
_exptl_crystal_density_method 'not measured'
_exptl_crystal_description plate
_exptl_crystal_F_000 316
_exptl_crystal_size_max 0.50
_exptl_crystal_size_mid 0.40
_exptl_crystal_size_min 0.25
_refine_diff_density_max 0.218
_refine_diff_density_min -0.223
_refine_diff_density_rms 0.055
_refine_ls_abs_structure_details 'Flack H D (1983), Acta Cryst. A39, 876-881'
_refine_ls_abs_structure_Flack 0(10)
_refine_ls_extinction_coef 0.021(6)
_refine_ls_extinction_expression Fc^*^=kFc[1+0.001xFc^2^\l^3^/sin(2\q)]^-1/4^
_refine_ls_extinction_method SHELXL
_refine_ls_goodness_of_fit_ref 1.144
_refine_ls_hydrogen_treatment riding
_refine_ls_matrix_type full
_refine_ls_number_parameters 200
_refine_ls_number_reflns 1467
_refine_ls_number_restraints 1
_refine_ls_restrained_S_all 1.144
_refine_ls_R_factor_all 0.0693
_refine_ls_R_factor_gt 0.0498
_refine_ls_shift/su_max 0.000
_refine_ls_shift/su_mean 0.000
_refine_ls_structure_factor_coef Fsqd
_refine_ls_weighting_details 'calc w=1/[\s^2^(Fo^2^)+(0.0516P)^2^+0.5554P] where P=(Fo^2^+2Fc^2^)/3'
_refine_ls_weighting_scheme calc
_refine_ls_wR_factor_gt 0.1227
_refine_ls_wR_factor_ref 0.1375
_reflns_number_gt 1122
_reflns_number_total 1467
_reflns_threshold_expression >2sigma(I)
_cod_data_source_file jo900206c_si_001.cif
_cod_data_source_block bzoh
_cod_original_sg_symbol_H-M 'P 21'
_cod_database_code 4024574

loop_
_symmetry_equiv_pos_as_xyz
'x, y, z'
'-x, y+1/2, -z'

loop_
_atom_site_label
_atom_site_type_symbol
_atom_site_fract_x
_atom_site_fract_y
_atom_site_fract_z
_atom_site_U_iso_or_equiv
_atom_site_adp_type
_atom_site_occupancy
_atom_site_symmetry_multiplicity
_atom_site_calc_flag
_atom_site_refinement_flags
_atom_site_disorder_assembly
_atom_site_disorder_group
C1 C 0.3536(7) 0.4395(6) 0.0787(3) 0.0345(10) Uani 1 1 d . . .
C2 C 0.3173(7) 0.3931(6) -0.0141(3) 0.0331(10) Uani 1 1 d . . .
H2 H 0.4460 0.3206 -0.0305 0.040 Uiso 1 1 d R . .
O2 O 0.3256(5) 0.5374(4) -0.0637(2) 0.0409(8) Uani 1 1 d . . .
H2O H 0.4630 0.5688 -0.0817 0.049 Uiso 1 1 d R . .
C3 C 0.0684(8) 0.3051(6) -0.0257(3) 0.0338(10) Uani 1 1 d . . .
H3 H 0.0927 0.1885 -0.0223 0.041 Uiso 1 1 d R . .
O3 O -0.0975(5) 0.3537(4) 0.0367(2) 0.0409(8) Uani 1 1 d . . .
H3O H -0.1889 0.2806 0.0578 0.049 Uiso 1 1 d R . .
C4 C -0.0319(8) 0.3488(6) -0.1133(3) 0.0350(10) Uani 1 1 d . . .
O1 O 0.3493(7) 0.5760(5) 0.1064(2) 0.0511(10) Uani 1 1 d . . .
O10 O 0.3970(6) 0.3023(4) 0.12635(19) 0.0392(8) Uani 1 1 d . . .
C11 C 0.4274(8) 0.3242(6) 0.2148(3) 0.0382(11) Uani 1 1 d . . .
C12 C 0.6274(10) 0.4104(7) 0.2475(3) 0.0486(13) Uani 1 1 d . . .
H12 H 0.7463 0.4578 0.2110 0.058 Uiso 1 1 d R . .
C13 C 0.6542(10) 0.4225(9) 0.3351(3) 0.0607(16) Uani 1 1 d . . .
H13 H 0.7891 0.4829 0.3590 0.073 Uiso 1 1 d R . .
C14 C 0.4888(11) 0.3504(8) 0.3877(4) 0.0608(16) Uani 1 1 d . . .
H14 H 0.5090 0.3609 0.4480 0.073 Uiso 1 1 d R . .
C15 C 0.2917(11) 0.2644(9) 0.3540(3) 0.0603(15) Uani 1 1 d . . .
H15 H 0.1760 0.2148 0.3910 0.072 Uiso 1 1 d R . .
C16 C 0.2626(10) 0.2507(7) 0.2662(3) 0.0484(13) Uani 1 1 d . . .
H16 H 0.1277 0.1899 0.2425 0.058 Uiso 1 1 d R . .
O4 O -0.2005(6) 0.4376(5) -0.1300(2) 0.0418(8) Uani 1 1 d . . .
O40 O 0.1072(6) 0.2754(4) -0.17240(18) 0.0422(8) Uani 1 1 d . . .
C41 C 0.0630(8) 0.3113(7) -0.2583(3) 0.0407(11) Uani 1 1 d . . .
C42 C -0.1362(10) 0.2407(8) -0.2998(3) 0.0495(13) Uani 1 1 d . . .
H42 H -0.2506 0.1764 -0.2686 0.059 Uiso 1 1 d R . .
C43 C -0.1644(11) 0.2683(9) -0.3863(3) 0.0617(16) Uani 1 1 d . . .
H43 H -0.2997 0.2189 -0.4163 0.074 Uiso 1 1 d R . .
C44 C -0.0021(12) 0.3622(9) -0.4293(4) 0.0670(18) Uani 1 1 d . . .
H44 H -0.0237 0.3812 -0.4890 0.080 Uiso 1 1 d R . .
C45 C 0.1948(11) 0.4312(10) -0.3859(4) 0.0647(16) Uani 1 1 d . . .
H45 H 0.3099 0.4964 -0.4162 0.078 Uiso 1 1 d R . .
C46 C 0.2255(10) 0.4070(8) -0.3003(3) 0.0560(15) Uani 1 1 d . . .
H46 H 0.3609 0.4564 -0.2704 0.067 Uiso 1 1 d R . .

loop_
_atom_site_aniso_label
_atom_site_aniso_U_11
_atom_site_aniso_U_22
_atom_site_aniso_U_33
_atom_site_aniso_U_23
_atom_site_aniso_U_13
_atom_site_aniso_U_12
C1 0.025(2) 0.030(2) 0.048(3) 0.000(2) 0.0012(18) 0.0006(19)
C2 0.028(2) 0.034(3) 0.037(2) 0.002(2) 0.0028(17) 0.0007(19)
O2 0.0379(17) 0.0364(19) 0.0488(19) 0.0050(16) 0.0081(14) -0.0033(15)
C3 0.033(2) 0.031(2) 0.037(2) -0.002(2) 0.0017(17) 0.002(2)
O3 0.0333(17) 0.050(2) 0.0399(16) -0.0013(16) 0.0076(13) -0.0033(16)
C4 0.029(2) 0.034(3) 0.042(2) -0.001(2) 0.0057(17) -0.001(2)
O1 0.066(2) 0.036(2) 0.051(2) -0.0091(18) -0.0118(17) 0.0055(18)
O10 0.0497(19) 0.0287(16) 0.0393(16) 0.0023(14) 0.0029(14) 0.0014(15)
C11 0.041(2) 0.035(3) 0.039(2) 0.002(2) 0.0000(18) 0.004(2)
C12 0.049(3) 0.047(3) 0.049(3) 0.002(3) 0.001(2) -0.005(3)
C13 0.060(3) 0.072(4) 0.050(3) -0.001(3) -0.017(3) -0.003(3)
C14 0.072(4) 0.067(4) 0.044(3) 0.006(3) -0.002(3) 0.010(3)
C15 0.066(4) 0.067(4) 0.048(3) 0.007(3) 0.010(3) 0.001(3)
C16 0.049(3) 0.045(3) 0.052(3) -0.004(3) 0.010(2) 0.000(3)
O4 0.0382(17) 0.0400(18) 0.0474(18) 0.0041(17) 0.0044(14) 0.0057(16)
O40 0.0431(18) 0.048(2) 0.0353(16) -0.0039(17) -0.0007(13) 0.0086(17)
C41 0.038(2) 0.046(3) 0.038(2) -0.007(2) 0.0023(18) 0.005(2)
C42 0.045(3) 0.058(3) 0.046(3) 0.001(3) -0.003(2) -0.003(3)
C43 0.063(3) 0.075(4) 0.046(3) -0.004(3) -0.013(3) 0.006(4)
C44 0.080(4) 0.077(5) 0.044(3) 0.007(3) 0.008(3) 0.014(4)
C45 0.065(4) 0.076(4) 0.054(3) 0.003(4) 0.010(3) -0.007(4)
C46 0.051(3) 0.064(4) 0.053(3) -0.005(3) 0.007(2) -0.008(3)

loop_
_atom_type_symbol
_atom_type_description
_atom_type_scat_dispersion_real
_atom_type_scat_dispersion_imag
_atom_type_scat_source
C C 0.0033 0.0000 'International Tables Vol C Tables 4.2.6.8 and 6.1.1.4'
H H 0.0000 0.0000 'International Tables Vol C Tables 4.2.6.8 and 6.1.1.4'
O O 0.0106 0.0000 'International Tables Vol C Tables 4.2.6.8 and 6.1.1.4'

loop_
_geom_angle_atom_site_label_1
_geom_angle_atom_site_label_2
_geom_angle_atom_site_label_3
_geom_angle
_geom_angle_site_symmetry_1
_geom_angle_site_symmetry_3
_geom_angle_publ_flag
O1 C1 O10 124.3(4) . . ?
O1 C1 C2 125.4(4) . . ?
O10 C1 C2 110.2(4) . . ?
O2 C2 C1 108.8(4) . . ?
O2 C2 C3 110.9(4) . . ?
C1 C2 C3 109.0(3) . . ?
O2 C2 H2 109.2 . . ?
C1 C2 H2 109.3 . . ?
C3 C2 H2 109.6 . . ?
C2 O2 H2O 118.2 . . ?
O3 C3 C4 110.0(3) . . ?
O3 C3 C2 111.6(3) . . ?
C4 C3 C2 107.6(3) . . ?
O3 C3 H3 109.2 . . ?
C4 C3 H3 109.2 . . ?
C2 C3 H3 109.2 . . ?
C3 O3 H3O 118.1 . . ?
O4 C4 O40 123.8(4) . . ?
O4 C4 C3 127.3(4) . . ?
O40 C4 C3 108.9(4) . . ?
C1 O10 C11 117.2(4) . . ?
C16 C11 C12 121.8(4) . . ?
C16 C11 O10 117.7(4) . . ?
C12 C11 O10 120.4(4) . . ?
C13 C12 C11 118.1(5) . . ?
C13 C12 H12 120.6 . . ?
C11 C12 H12 121.3 . . ?
C14 C13 C12 120.8(6) . . ?
C14 C13 H13 119.6 . . ?
C12 C13 H13 119.6 . . ?
C13 C14 C15 120.2(5) . . ?
C13 C14 H14 119.8 . . ?
C15 C14 H14 120.0 . . ?
C14 C15 C16 119.6(5) . . ?
C14 C15 H15 119.9 . . ?
C16 C15 H15 120.4 . . ?
C11 C16 C15 119.4(5) . . ?
C11 C16 H16 120.7 . . ?
C15 C16 H16 120.0 . . ?
C4 O40 C41 118.9(4) . . ?
C46 C41 C42 121.5(4) . . ?
C46 C41 O40 119.1(4) . . ?
C42 C41 O40 119.3(4) . . ?
C41 C42 C43 117.9(5) . . ?
C41 C42 H42 120.1 . . ?
C43 C42 H42 122.0 . . ?
C44 C43 C42 121.2(6) . . ?
C44 C43 H43 119.7 . . ?
C42 C43 H43 119.1 . . ?
C43 C44 C45 119.5(5) . . ?
C43 C44 H44 120.6 . . ?
C45 C44 H44 119.9 . . ?
C46 C45 C44 120.5(6) . . ?
C46 C45 H45 120.1 . . ?
C44 C45 H45 119.4 . . ?
C41 C46 C45 119.4(5) . . ?
C41 C46 H46 120.4 . . ?
C45 C46 H46 120.1 . . ?

loop_
_geom_bond_atom_site_label_1
_geom_bond_atom_site_label_2
_geom_bond_distance
_geom_bond_site_symmetry_2
_geom_bond_publ_flag
C1 O1 1.194(6) . ?
C1 O10 1.364(6) . ?
C1 C2 1.521(6) . ?
C2 O2 1.413(5) . ?
C2 C3 1.550(6) . ?
C2 H2 0.9600 . ?
O2 H2O 0.8500 . ?
C3 O3 1.411(5) . ?
C3 C4 1.520(6) . ?
C3 H3 0.9600 . ?
O3 H3O 0.8501 . ?
C4 O4 1.199(6) . ?
C4 O40 1.356(5) . ?
O10 C11 1.414(5) . ?
C11 C16 1.364(7) . ?
C11 C12 1.393(7) . ?
C12 C13 1.389(7) . ?
C12 H12 0.9599 . ?
C13 C14 1.374(9) . ?
C13 H13 0.9600 . ?
C14 C15 1.386(9) . ?
C14 H14 0.9600 . ?
C15 C16 1.396(7) . ?
C15 H15 0.9600 . ?
C16 H16 0.9600 . ?
O40 C41 1.403(5) . ?
C41 C46 1.366(7) . ?
C41 C42 1.387(7) . ?
C42 C43 1.390(7) . ?
C42 H42 0.9600 . ?
C43 C44 1.364(9) . ?
C43 H43 0.9599 . ?
C44 C45 1.387(9) . ?
C44 H44 0.9601 . ?
C45 C46 1.371(8) . ?
C45 H45 0.9601 . ?
C46 H46 0.9600 . ?

loop_
_geom_torsion_atom_site_label_1
_geom_torsion_atom_site_label_2
_geom_torsion_atom_site_label_3
_geom_torsion_atom_site_label_4
_geom_torsion
_geom_torsion_site_symmetry_1
_geom_torsion_site_symmetry_2
_geom_torsion_site_symmetry_3
_geom_torsion_site_symmetry_4
_geom_torsion_publ_flag
O1 C1 C2 O2 11.3(6) . . . . ?
O10 C1 C2 O2 -167.5(3) . . . . ?
O1 C1 C2 C3 -109.7(5) . . . . ?
O10 C1 C2 C3 71.5(4) . . . . ?
O2 C2 C3 O3 -93.4(4) . . . . ?
C1 C2 C3 O3 26.4(5) . . . . ?
O2 C2 C3 C4 27.4(5) . . . . ?
C1 C2 C3 C4 147.1(4) . . . . ?
O3 C3 C4 O4 13.3(7) . . . . ?
C2 C3 C4 O4 -108.4(5) . . . . ?
O3 C3 C4 O40 -169.1(4) . . . . ?
C2 C3 C4 O40 69.2(5) . . . . ?
O1 C1 O10 C11 3.1(6) . . . . ?
C2 C1 O10 C11 -178.1(3) . . . . ?
C1 O10 C11 C16 117.4(5) . . . . ?
C1 O10 C11 C12 -66.1(6) . . . . ?
C16 C11 C12 C13 -1.0(8) . . . . ?
O10 C11 C12 C13 -177.4(5) . . . . ?
C11 C12 C13 C14 0.5(9) . . . . ?
C12 C13 C14 C15 -0.2(10) . . . . ?
C13 C14 C15 C16 0.3(10) . . . . ?
C12 C11 C16 C15 1.2(8) . . . . ?
O10 C11 C16 C15 177.7(5) . . . . ?
C14 C15 C16 C11 -0.9(9) . . . . ?
O4 C4 O40 C41 3.8(7) . . . . ?
C3 C4 O40 C41 -173.9(4) . . . . ?
C4 O40 C41 C46 107.5(5) . . . . ?
C4 O40 C41 C42 -76.4(6) . . . . ?
C46 C41 C42 C43 1.0(9) . . . . ?
O40 C41 C42 C43 -175.0(5) . . . . ?
C41 C42 C43 C44 -0.3(10) . . . . ?
C42 C43 C44 C45 0.2(10) . . . . ?
C43 C44 C45 C46 -0.7(11) . . . . ?
C42 C41 C46 C45 -1.5(9) . . . . ?
O40 C41 C46 C45 174.5(6) . . . . ?
C44 C45 C46 C41 1.4(10) . . . . ?

loop_
_cod_related_entry_id
_cod_related_entry_database
_cod_related_entry_code
1 ChemSpider 4474283
